data_7107585
loop_
_publ_author_name
'Yinque Liu'
'Fan Zhang'
'Chunyang He'
'Dongqing Wu'
'Xiaodong Zhuang'
'Minzhao Xue'
'Xinliang Feng'

_publ_section_title
;
 Efficient synthesis and physical properties of novel H-shaped
 2,3,7,8-tetraazaanthracene-based conjugated molecules
;
_journal_name_full Chem.Commun.
_journal_page_first 4166
_journal_paper_doi 10.1039/c2cc00015f
_journal_volume 48
_journal_year 2012
_chemical_formula_sum 'C50 H62 N4 S4'
_chemical_formula_weight 847.28
_chemical_name_systematic
;
?
;
_space_group_IT_number 14
_symmetry_cell_setting monoclinic
_symmetry_space_group_name_Hall '-P 2ybc'
_symmetry_space_group_name_H-M 'P 1 21/c 1'
_atom_sites_solution_hydrogens geom
_atom_sites_solution_primary direct
_atom_sites_solution_secondary difmap
_audit_creation_method SHELXL-97
_cell_angle_alpha 90.00
_cell_angle_beta 104.922(2)
_cell_angle_gamma 90.00
_cell_formula_units_Z 2
_cell_length_a 6.3583(3)
_cell_length_b 41.420(2)
_cell_length_c 8.9592(5)
_cell_measurement_temperature 173(2)
_cell_volume 2279.9(2)
_computing_structure_refinement 'SHELXL-97 (Sheldrick, 2008)'
_computing_structure_solution 'SHELXS-97 (Sheldrick, 2008)'
_diffrn_ambient_temperature 173(2)
_diffrn_measured_fraction_theta_full 0.998
_diffrn_measured_fraction_theta_max 0.998
_diffrn_radiation_monochromator graphite
_diffrn_radiation_source 'fine-focus sealed tube'
_diffrn_radiation_type MoK\a
_diffrn_radiation_wavelength 0.71073
_diffrn_reflns_av_R_equivalents 0.0456
_diffrn_reflns_av_sigmaI/netI 0.0289
_diffrn_reflns_limit_h_max 7
_diffrn_reflns_limit_h_min -7
_diffrn_reflns_limit_k_max 49
_diffrn_reflns_limit_k_min -49
_diffrn_reflns_limit_l_max 10
_diffrn_reflns_limit_l_min -10
_diffrn_reflns_number 26363
_diffrn_reflns_theta_full 25.01
_diffrn_reflns_theta_max 25.01
_diffrn_reflns_theta_min 1.97
_exptl_absorpt_coefficient_mu 0.247
_exptl_absorpt_correction_T_max 0.9476
_exptl_absorpt_correction_T_min 0.9032
_exptl_absorpt_correction_type multi-scan
_exptl_crystal_colour colorless
_exptl_crystal_density_diffrn 1.234
_exptl_crystal_density_method 'not measured'
_exptl_crystal_description block
_exptl_crystal_F_000 908
_exptl_crystal_size_max 0.42
_exptl_crystal_size_mid 0.35
_exptl_crystal_size_min 0.22
_refine_diff_density_max 1.266
_refine_diff_density_min -0.662
_refine_diff_density_rms 0.077
_refine_ls_extinction_method none
_refine_ls_goodness_of_fit_ref 1.154
_refine_ls_hydrogen_treatment constr
_refine_ls_matrix_type full
_refine_ls_number_parameters 262
_refine_ls_number_reflns 4035
_refine_ls_number_restraints 1
_refine_ls_restrained_S_all 1.155
_refine_ls_R_factor_all 0.0890
_refine_ls_R_factor_gt 0.0794
_refine_ls_shift/su_max 0.000
_refine_ls_shift/su_mean 0.000
_refine_ls_structure_factor_coef Fsqd
_refine_ls_weighting_details 'calc w=1/[\s^2^(Fo^2^)+(0.0331P)^2^+8.3390P] where P=(Fo^2^+2Fc^2^)/3'
_refine_ls_weighting_scheme calc
_refine_ls_wR_factor_gt 0.1683
_refine_ls_wR_factor_ref 0.1734
_reflns_number_gt 3533
_reflns_number_total 4035
_reflns_threshold_expression >2sigma(I)
_cod_data_source_file c2cc00015f.txt
_cod_data_source_block z
_cod_original_cell_volume 2280.0(2)
_cod_original_sg_symbol_H-M P2(1)/c
_cod_database_code 7107585

loop_
_symmetry_equiv_pos_as_xyz
'x, y, z'
'-x, y+1/2, -z+1/2'
'-x, -y, -z'
'x, -y-1/2, z-1/2'

loop_
_atom_site_label
_atom_site_type_symbol
_atom_site_fract_x
_atom_site_fract_y
_atom_site_fract_z
_atom_site_U_iso_or_equiv
_atom_site_adp_type
_atom_site_occupancy
_atom_site_symmetry_multiplicity
_atom_site_calc_flag
_atom_site_refinement_flags
S1 S 0.43218(17) -0.10261(3) -0.13626(13) 0.0320(3) Uani 1 1 d .
S2 S 0.79120(15) 0.02805(2) 0.39091(11) 0.0254(3) Uani 1 1 d .
N1 N 0.5021(5) -0.04823(8) 0.0838(4) 0.0251(7) Uani 1 1 d .
N2 N 0.5697(5) -0.02214(8) 0.1779(4) 0.0252(7) Uani 1 1 d .
C1 C 1.110(2) -0.2617(4) -0.074(2) 0.281(12) Uani 1 1 d U
H1A H 1.1902 -0.2774 -0.1208 0.422 Uiso 1 1 calc R
H1B H 1.0581 -0.2722 0.0072 0.422 Uiso 1 1 calc R
H1C H 1.2071 -0.2438 -0.0302 0.422 Uiso 1 1 calc R
C2 C 0.917(3) -0.2487(4) -0.1983(19) 0.228(8) Uani 1 1 d U
H2A H 0.9692 -0.2373 -0.2788 0.274 Uiso 1 1 calc R
H2B H 0.8235 -0.2669 -0.2480 0.274 Uiso 1 1 calc R
C3 C 0.800(2) -0.2285(2) -0.1350(12) 0.163(6) Uani 1 1 d .
H3A H 0.9011 -0.2123 -0.0737 0.195 Uiso 1 1 calc R
H3B H 0.7384 -0.2409 -0.0621 0.195 Uiso 1 1 calc R
C4 C 0.6083(12) -0.20978(15) -0.2488(8) 0.076(2) Uani 1 1 d .
H4A H 0.6628 -0.1999 -0.3322 0.091 Uiso 1 1 calc R
H4B H 0.4924 -0.2253 -0.2968 0.091 Uiso 1 1 calc R
C5 C 0.5126(9) -0.18366(12) -0.1683(6) 0.0495(13) Uani 1 1 d .
H5A H 0.6319 -0.1695 -0.1116 0.059 Uiso 1 1 calc R
H5B H 0.4467 -0.1939 -0.0913 0.059 Uiso 1 1 calc R
C6 C 0.3420(9) -0.16307(12) -0.2755(6) 0.0483(13) Uani 1 1 d .
H6A H 0.4027 -0.1547 -0.3592 0.058 Uiso 1 1 calc R
H6B H 0.2153 -0.1768 -0.3236 0.058 Uiso 1 1 calc R
C7 C 0.2655(7) -0.13515(10) -0.1970(5) 0.0348(10) Uani 1 1 d .
C8 C 0.0711(7) -0.13091(10) -0.1620(5) 0.0360(10) Uani 1 1 d .
H8A H -0.0432 -0.1463 -0.1861 0.043 Uiso 1 1 calc R
C9 C 0.0554(6) -0.10150(10) -0.0866(5) 0.0297(9) Uani 1 1 d .
H9A H -0.0696 -0.0951 -0.0544 0.036 Uiso 1 1 calc R
C10 C 0.2394(6) -0.08320(9) -0.0647(4) 0.0249(8) Uani 1 1 d .
C11 C 0.2950(6) -0.05201(9) 0.0139(4) 0.0227(8) Uani 1 1 d .
C12 C 0.1367(6) -0.02694(9) 0.0083(4) 0.0209(8) Uani 1 1 d .
C13 C 0.2088(6) 0.00069(9) 0.1010(4) 0.0209(8) Uani 1 1 d .
C14 C 0.4289(6) -0.00004(9) 0.1976(4) 0.0214(8) Uani 1 1 d .
C15 C 0.5130(6) 0.02288(9) 0.3212(4) 0.0220(8) Uani 1 1 d .
C16 C 0.4063(6) 0.03991(10) 0.4100(5) 0.0269(9) Uani 1 1 d .
H16A H 0.2524 0.0399 0.3926 0.032 Uiso 1 1 calc R
C17 C 0.5465(6) 0.05739(10) 0.5295(5) 0.0280(9) Uani 1 1 d .
H17A H 0.4963 0.0705 0.6002 0.034 Uiso 1 1 calc R
C18 C 0.7599(6) 0.05384(10) 0.5345(4) 0.0260(9) Uani 1 1 d .
C19 C 0.9495(7) 0.07000(10) 0.6420(5) 0.0312(9) Uani 1 1 d .
H19A H 1.0702 0.0543 0.6733 0.037 Uiso 1 1 calc R
H19B H 0.9073 0.0768 0.7362 0.037 Uiso 1 1 calc R
C20 C 1.0295(7) 0.09934(10) 0.5705(5) 0.0314(9) Uani 1 1 d .
H20A H 0.9032 0.1132 0.5233 0.038 Uiso 1 1 calc R
H20B H 1.0941 0.0920 0.4869 0.038 Uiso 1 1 calc R
C21 C 1.1972(8) 0.11932(11) 0.6853(5) 0.0391(11) Uani 1 1 d .
H21A H 1.1303 0.1280 0.7652 0.047 Uiso 1 1 calc R
H21B H 1.3203 0.1053 0.7373 0.047 Uiso 1 1 calc R
C22 C 1.2824(12) 0.14708(15) 0.6069(7) 0.0718(19) Uani 1 1 d .
H22A H 1.3533 0.1380 0.5300 0.086 Uiso 1 1 calc R
H22B H 1.1568 0.1601 0.5500 0.086 Uiso 1 1 calc R
C23 C 1.4418(13) 0.1692(2) 0.7127(10) 0.095(3) Uani 1 1 d .
H23A H 1.4536 0.1894 0.6569 0.114 Uiso 1 1 calc R
H23B H 1.3847 0.1747 0.8023 0.114 Uiso 1 1 calc R
C24 C 1.6414(14) 0.1562(2) 0.7644(10) 0.117(3) Uani 1 1 d .
H24A H 1.7353 0.1713 0.8359 0.176 Uiso 1 1 calc R
H24B H 1.7035 0.1521 0.6768 0.176 Uiso 1 1 calc R
H24C H 1.6310 0.1359 0.8181 0.176 Uiso 1 1 calc R
C25 C 0.0712(6) 0.02726(9) 0.0904(4) 0.0223(8) Uani 1 1 d .
H25A H 0.1203 0.0458 0.1516 0.027 Uiso 1 1 calc R

loop_
_atom_site_aniso_label
_atom_site_aniso_U_11
_atom_site_aniso_U_22
_atom_site_aniso_U_33
_atom_site_aniso_U_23
_atom_site_aniso_U_13
_atom_site_aniso_U_12
S1 0.0284(6) 0.0316(6) 0.0368(6) -0.0016(5) 0.0101(4) 0.0053(4)
S2 0.0155(5) 0.0343(5) 0.0246(5) -0.0007(4) 0.0017(4) 0.0006(4)
N1 0.0216(17) 0.0265(18) 0.0243(17) -0.0017(14) 0.0007(13) 0.0023(13)
N2 0.0212(17) 0.0269(18) 0.0264(17) 0.0001(14) 0.0045(13) 0.0012(13)
C1 0.139(12) 0.30(2) 0.40(3) 0.19(2) 0.049(14) 0.109(14)
C2 0.221(17) 0.259(18) 0.207(16) 0.081(14) 0.060(12) 0.116(15)
C3 0.280(15) 0.107(7) 0.151(9) 0.067(6) 0.145(10) 0.143(9)
C4 0.102(5) 0.051(4) 0.082(5) 0.003(3) 0.038(4) 0.029(4)
C5 0.059(3) 0.041(3) 0.049(3) -0.001(2) 0.016(3) 0.012(2)
C6 0.063(3) 0.039(3) 0.038(3) -0.008(2) 0.004(2) 0.009(2)
C7 0.043(3) 0.032(2) 0.025(2) -0.0003(18) 0.0001(19) 0.0076(19)
C8 0.036(2) 0.029(2) 0.038(2) 0.0003(19) 0.001(2) -0.0029(19)
C9 0.022(2) 0.031(2) 0.036(2) 0.0030(18) 0.0058(17) 0.0016(17)
C10 0.0207(19) 0.026(2) 0.026(2) 0.0048(16) 0.0036(16) 0.0040(16)
C11 0.022(2) 0.025(2) 0.0202(19) 0.0073(15) 0.0045(15) 0.0022(15)
C12 0.0193(19) 0.0234(19) 0.0204(18) 0.0042(15) 0.0054(15) 0.0013(15)
C13 0.0172(18) 0.0266(19) 0.0192(18) 0.0038(15) 0.0051(14) 0.0000(15)
C14 0.0168(18) 0.0240(19) 0.0231(19) 0.0054(15) 0.0044(15) 0.0004(15)
C15 0.0156(18) 0.026(2) 0.0227(19) 0.0054(15) 0.0015(15) 0.0005(15)
C16 0.0169(19) 0.036(2) 0.027(2) 0.0020(17) 0.0045(16) 0.0003(16)
C17 0.026(2) 0.033(2) 0.024(2) -0.0008(17) 0.0054(17) 0.0034(17)
C18 0.025(2) 0.031(2) 0.0197(19) 0.0028(16) 0.0028(16) -0.0007(17)
C19 0.028(2) 0.036(2) 0.024(2) 0.0004(18) -0.0018(17) -0.0035(18)
C20 0.033(2) 0.033(2) 0.027(2) -0.0021(18) 0.0062(18) -0.0049(18)
C21 0.037(3) 0.044(3) 0.036(2) -0.011(2) 0.008(2) -0.008(2)
C22 0.093(5) 0.065(4) 0.067(4) -0.021(3) 0.038(4) -0.045(4)
C23 0.086(6) 0.097(6) 0.108(6) -0.041(5) 0.036(5) -0.049(5)
C24 0.088(6) 0.161(9) 0.080(6) -0.040(6) -0.020(5) 0.015(6)
C25 0.0191(19) 0.0255(19) 0.0214(19) 0.0005(15) 0.0040(15) 0.0006(15)

loop_
_atom_type_symbol
_atom_type_description
_atom_type_scat_dispersion_real
_atom_type_scat_dispersion_imag
_atom_type_scat_source
C C 0.0033 0.0016 'International Tables Vol C Tables 4.2.6.8 and 6.1.1.4'
H H 0.0000 0.0000 'International Tables Vol C Tables 4.2.6.8 and 6.1.1.4'
N N 0.0061 0.0033 'International Tables Vol C Tables 4.2.6.8 and 6.1.1.4'
S S 0.1246 0.1234 'International Tables Vol C Tables 4.2.6.8 and 6.1.1.4'

loop_
_geom_angle_atom_site_label_1
_geom_angle_atom_site_label_2
_geom_angle_atom_site_label_3
_geom_angle
_geom_angle_site_symmetry_1
C7 S1 C10 92.5(2) .
C18 S2 C15 92.42(19) .
C11 N1 N2 120.3(3) .
C14 N2 N1 120.8(3) .
C2 C1 H1A 109.5 .
C2 C1 H1B 109.5 .
H1A C1 H1B 109.5 .
C2 C1 H1C 109.5 .
H1A C1 H1C 109.5 .
H1B C1 H1C 109.5 .
C3 C2 C1 110.0(15) .
C3 C2 H2A 109.7 .
C1 C2 H2A 109.7 .
C3 C2 H2B 109.7 .
C1 C2 H2B 109.7 .
H2A C2 H2B 108.2 .
C2 C3 C4 117.0(10) .
C2 C3 H3A 108.0 .
C4 C3 H3A 108.0 .
C2 C3 H3B 108.0 .
C4 C3 H3B 108.0 .
H3A C3 H3B 107.3 .
C5 C4 C3 112.5(6) .
C5 C4 H4A 109.1 .
C3 C4 H4A 109.1 .
C5 C4 H4B 109.1 .
C3 C4 H4B 109.1 .
H4A C4 H4B 107.8 .
C4 C5 C6 114.3(5) .
C4 C5 H5A 108.7 .
C6 C5 H5A 108.7 .
C4 C5 H5B 108.7 .
C6 C5 H5B 108.7 .
H5A C5 H5B 107.6 .
C7 C6 C5 113.8(4) .
C7 C6 H6A 108.8 .
C5 C6 H6A 108.8 .
C7 C6 H6B 108.8 .
C5 C6 H6B 108.8 .
H6A C6 H6B 107.7 .
C8 C7 C6 129.1(4) .
C8 C7 S1 110.4(3) .
C6 C7 S1 120.5(4) .
C7 C8 C9 113.7(4) .
C7 C8 H8A 123.2 .
C9 C8 H8A 123.2 .
C10 C9 C8 112.7(4) .
C10 C9 H9A 123.7 .
C8 C9 H9A 123.7 .
C9 C10 C11 130.4(4) .
C9 C10 S1 110.7(3) .
C11 C10 S1 118.8(3) .
N1 C11 C12 122.5(4) .
N1 C11 C10 114.9(3) .
C12 C11 C10 122.5(3) .
C25 C12 C13 119.5(3) 3
C25 C12 C11 123.9(4) 3
C13 C12 C11 116.3(3) .
C25 C13 C12 119.6(3) .
C25 C13 C14 123.5(3) .
C12 C13 C14 116.8(3) .
N2 C14 C13 121.3(3) .
N2 C14 C15 115.2(3) .
C13 C14 C15 123.6(3) .
C16 C15 C14 129.8(3) .
C16 C15 S2 109.9(3) .
C14 C15 S2 119.8(3) .
C15 C16 C17 113.4(3) .
C15 C16 H16A 123.3 .
C17 C16 H16A 123.3 .
C18 C17 C16 113.8(4) .
C18 C17 H17A 123.1 .
C16 C17 H17A 123.1 .
C17 C18 C19 127.5(4) .
C17 C18 S2 110.5(3) .
C19 C18 S2 122.0(3) .
C18 C19 C20 112.8(3) .
C18 C19 H19A 109.0 .
C20 C19 H19A 109.0 .
C18 C19 H19B 109.0 .
C20 C19 H19B 109.0 .
H19A C19 H19B 107.8 .
C19 C20 C21 113.7(4) .
C19 C20 H20A 108.8 .
C21 C20 H20A 108.8 .
C19 C20 H20B 108.8 .
C21 C20 H20B 108.8 .
H20A C20 H20B 107.7 .
C22 C21 C20 111.8(4) .
C22 C21 H21A 109.3 .
C20 C21 H21A 109.3 .
C22 C21 H21B 109.3 .
C20 C21 H21B 109.3 .
H21A C21 H21B 107.9 .
C23 C22 C21 115.6(6) .
C23 C22 H22A 108.4 .
C21 C22 H22A 108.4 .
C23 C22 H22B 108.4 .
C21 C22 H22B 108.4 .
H22A C22 H22B 107.5 .
C24 C23 C22 113.4(7) .
C24 C23 H23A 108.9 .
C22 C23 H23A 108.9 .
C24 C23 H23B 108.9 .
C22 C23 H23B 108.9 .
H23A C23 H23B 107.7 .
C23 C24 H24A 109.5 .
C23 C24 H24B 109.5 .
H24A C24 H24B 109.5 .
C23 C24 H24C 109.5 .
H24A C24 H24C 109.5 .
H24B C24 H24C 109.5 .
C12 C25 C13 120.9(4) 3
C12 C25 H25A 119.5 3
C13 C25 H25A 119.5 .

loop_
_geom_bond_atom_site_label_1
_geom_bond_atom_site_label_2
_geom_bond_distance
_geom_bond_site_symmetry_2
S1 C7 1.714(5) .
S1 C10 1.722(4) .
S2 C18 1.723(4) .
S2 C15 1.731(4) .
N1 C11 1.313(5) .
N1 N2 1.370(4) .
N2 C14 1.323(5) .
C1 C2 1.527(17) .
C1 H1A 0.9800 .
C1 H1B 0.9800 .
C1 H1C 0.9800 .
C2 C3 1.338(16) .
C2 H2A 0.9900 .
C2 H2B 0.9900 .
C3 C4 1.577(11) .
C3 H3A 0.9900 .
C3 H3B 0.9900 .
C4 C5 1.512(7) .
C4 H4A 0.9900 .
C4 H4B 0.9900 .
C5 C6 1.513(7) .
C5 H5A 0.9900 .
C5 H5B 0.9900 .
C6 C7 1.498(6) .
C6 H6A 0.9900 .
C6 H6B 0.9900 .
C7 C8 1.363(7) .
C8 C9 1.409(6) .
C8 H8A 0.9500 .
C9 C10 1.365(6) .
C9 H9A 0.9500 .
C10 C11 1.470(5) .
C11 C12 1.438(5) .
C12 C25 1.388(5) 3
C12 C13 1.419(5) .
C13 C25 1.394(5) .
C13 C14 1.444(5) .
C14 C15 1.452(5) .
C15 C16 1.367(5) .
C16 C17 1.405(6) .
C16 H16A 0.9500 .
C17 C18 1.354(6) .
C17 H17A 0.9500 .
C18 C19 1.494(5) .
C19 C20 1.521(6) .
C19 H19A 0.9900 .
C19 H19B 0.9900 .
C20 C21 1.522(6) .
C20 H20A 0.9900 .
C20 H20B 0.9900 .
C21 C22 1.518(7) .
C21 H21A 0.9900 .
C21 H21B 0.9900 .
C22 C23 1.505(8) .
C22 H22A 0.9900 .
C22 H22B 0.9900 .
C23 C24 1.345(10) .
C23 H23A 0.9900 .
C23 H23B 0.9900 .
C24 H24A 0.9800 .
C24 H24B 0.9800 .
C24 H24C 0.9800 .
C25 C12 1.388(5) 3
C25 H25A 0.9500 .

loop_
_geom_torsion_atom_site_label_1
_geom_torsion_atom_site_label_2
_geom_torsion_atom_site_label_3
_geom_torsion_atom_site_label_4
_geom_torsion
_geom_torsion_site_symmetry_1
_geom_torsion_site_symmetry_4
C11 N1 N2 C14 -1.3(5) . .
C1 C2 C3 C4 173.4(11) . .
C2 C3 C4 C5 -170.5(13) . .
C3 C4 C5 C6 174.6(7) . .
C4 C5 C6 C7 -173.9(5) . .
C5 C6 C7 C8 -107.7(6) . .
C5 C6 C7 S1 71.8(6) . .
C10 S1 C7 C8 -0.3(3) . .
C10 S1 C7 C6 -179.9(4) . .
C6 C7 C8 C9 179.7(4) . .
S1 C7 C8 C9 0.1(5) . .
C7 C8 C9 C10 0.2(5) . .
C8 C9 C10 C11 -177.0(4) . .
C8 C9 C10 S1 -0.5(5) . .
C7 S1 C10 C9 0.5(3) . .
C7 S1 C10 C11 177.5(3) . .
N2 N1 C11 C12 11.6(5) . .
N2 N1 C11 C10 -171.3(3) . .
C9 C10 C11 N1 146.9(4) . .
S1 C10 C11 N1 -29.4(5) . .
C9 C10 C11 C12 -36.0(6) . .
S1 C10 C11 C12 147.7(3) . .
N1 C11 C12 C25 165.6(4) . 3
C10 C11 C12 C25 -11.3(6) . 3
N1 C11 C12 C13 -8.7(5) . .
C10 C11 C12 C13 174.4(3) . .
C25 C12 C13 C25 -0.7(6) 3 .
C11 C12 C13 C25 173.8(3) . .
C25 C12 C13 C14 -178.1(3) 3 .
C11 C12 C13 C14 -3.5(5) . .
N1 N2 C14 C13 -11.3(5) . .
N1 N2 C14 C15 168.9(3) . .
C25 C13 C14 N2 -163.9(4) . .
C12 C13 C14 N2 13.3(5) . .
C25 C13 C14 C15 15.9(6) . .
C12 C13 C14 C15 -166.9(3) . .
N2 C14 C15 C16 -152.5(4) . .
C13 C14 C15 C16 27.7(6) . .
N2 C14 C15 S2 19.3(5) . .
C13 C14 C15 S2 -160.5(3) . .
C18 S2 C15 C16 -1.6(3) . .
C18 S2 C15 C14 -174.9(3) . .
C14 C15 C16 C17 173.9(4) . .
S2 C15 C16 C17 1.4(4) . .
C15 C16 C17 C18 -0.5(5) . .
C16 C17 C18 C19 177.3(4) . .
C16 C17 C18 S2 -0.8(5) . .
C15 S2 C18 C17 1.3(3) . .
C15 S2 C18 C19 -176.8(3) . .
C17 C18 C19 C20 -98.2(5) . .
S2 C18 C19 C20 79.7(4) . .
C18 C19 C20 C21 170.5(4) . .
C19 C20 C21 C22 176.4(5) . .
C20 C21 C22 C23 177.3(6) . .
C21 C22 C23 C24 75.0(10) . .
C12 C13 C25 C12 0.7(6) . 3
C14 C13 C25 C12 177.9(3) . 3
